data_4334139
loop_
_publ_author_name
'Joyee Mitra'
'Sabyasachi Sarkar'

_publ_contact_author_name 'Sabyasachi Sarkar'
_publ_section_title
;
 Oxo-Mo(IV)(dithiolene)thiolato Complexes: Analogue of Reduced Sulfite
 Oxidase
;
_journal_name_full 'Inorganic Chemistry'
_journal_page_first 3032
_journal_page_last 3042
_journal_paper_doi 10.1021/ic302485c
_journal_volume 52
_journal_year 2013
_chemical_formula_moiety 'C32 H16 Mo2 N8 O3 S4, C H2 Cl2'
_chemical_formula_sum 'C33 H18 Cl2 Mo2 N8 O3 S4'
_chemical_formula_weight 965.61
_chemical_name_systematic
;
 ?
;
_space_group_IT_number 2
_symmetry_cell_setting triclinic
_symmetry_space_group_name_Hall '-P 1'
_symmetry_space_group_name_H-M 'P -1'
_atom_sites_solution_hydrogens geom
_atom_sites_solution_primary direct
_atom_sites_solution_secondary difmap
_audit_creation_method SHELXL-97
_cell_angle_alpha 67.169(5)
_cell_angle_beta 85.806(5)
_cell_angle_gamma 78.902(5)
_cell_formula_units_Z 2
_cell_length_a 10.858(5)
_cell_length_b 12.779(5)
_cell_length_c 14.569(5)
_cell_measurement_temperature 100(2)
_cell_volume 1828.3(13)
_computing_cell_refinement 'SAINT 6.45 ( Bruker, 2003)'
_computing_data_collection 'SMART 5.628 (Bruker, 2003)'
_computing_data_reduction 'SAINT 6.45 ( Bruker, 2003)'
_computing_molecular_graphics 'Diamond 3.1e, Ortep'
_computing_structure_refinement 'SHELXL-97 (Sheldrick, 1997)'
_computing_structure_solution SIR-97
_diffrn_ambient_temperature 100(2)
_diffrn_measured_fraction_theta_full 0.964
_diffrn_measured_fraction_theta_max 0.964
_diffrn_measurement_method /w-scans
_diffrn_radiation_monochromator graphite
_diffrn_radiation_source 'fine-focus sealed tube'
_diffrn_radiation_type MoK\a
_diffrn_radiation_wavelength 0.71069
_diffrn_reflns_av_R_equivalents 0.0293
_diffrn_reflns_av_sigmaI/netI 0.0705
_diffrn_reflns_limit_h_max 13
_diffrn_reflns_limit_h_min -14
_diffrn_reflns_limit_k_max 16
_diffrn_reflns_limit_k_min -15
_diffrn_reflns_limit_l_max 18
_diffrn_reflns_limit_l_min -11
_diffrn_reflns_number 11455
_diffrn_reflns_theta_full 27.50
_diffrn_reflns_theta_max 27.50
_diffrn_reflns_theta_min 2.41
_exptl_absorpt_coefficient_mu 1.108
_exptl_absorpt_correction_T_max 0.687
_exptl_absorpt_correction_T_min 0.658
_exptl_absorpt_process_details 'SADABS (Bruker, 2002)'
_exptl_crystal_colour purple
_exptl_crystal_density_diffrn 1.754
_exptl_crystal_description block
_exptl_crystal_F_000 808
_exptl_crystal_size_max 0.04
_exptl_crystal_size_mid 0.04
_exptl_crystal_size_min 0.02
_refine_diff_density_max 2.152
_refine_diff_density_min -1.730
_refine_diff_density_rms 0.278
_refine_ls_extinction_method none
_refine_ls_goodness_of_fit_ref 1.082
_refine_ls_hydrogen_treatment constr
_refine_ls_matrix_type full
_refine_ls_number_parameters 469
_refine_ls_number_reflns 8106
_refine_ls_number_restraints 0
_refine_ls_restrained_S_all 1.082
_refine_ls_R_factor_all 0.1028
_refine_ls_R_factor_gt 0.0654
_refine_ls_shift/su_max 0.000
_refine_ls_shift/su_mean 0.000
_refine_ls_structure_factor_coef Fsqd
_refine_ls_weighting_details 'calc w=1/[\s^2^(Fo^2^)+(0.1305P)^2^+17.6501P] where P=(Fo^2^+2Fc^2^)/3'
_refine_ls_weighting_scheme calc
_refine_ls_wR_factor_gt 0.1664
_refine_ls_wR_factor_ref 0.2608
_reflns_number_gt 5800
_reflns_number_total 8106
_reflns_threshold_expression >2sigma(I)
_cod_data_source_file ic302485c_si_002_01.cif
_cod_data_source_block 1
_cod_database_code 4334139

loop_
_symmetry_equiv_pos_as_xyz
'x, y, z'
'-x, -y, -z'

loop_
_atom_site_label
_atom_site_type_symbol
_atom_site_fract_x
_atom_site_fract_y
_atom_site_fract_z
_atom_site_U_iso_or_equiv
_atom_site_adp_type
_atom_site_occupancy
_atom_site_symmetry_multiplicity
_atom_site_calc_flag
_atom_site_refinement_flags
Mo1 Mo 0.36405(7) 0.10616(6) 0.30523(5) 0.0225(2) Uani 1 1 d .
Mo2 Mo 0.12711(7) 0.37838(6) 0.21246(5) 0.0219(2) Uani 1 1 d .
S1 S 0.2392(2) 0.02476(19) 0.22971(17) 0.0266(5) Uani 1 1 d .
S2 S 0.5307(2) -0.05366(18) 0.30486(16) 0.0252(5) Uani 1 1 d .
S3 S 0.2453(2) 0.43281(19) 0.31417(19) 0.0295(5) Uani 1 1 d .
S4 S -0.0441(2) 0.52456(18) 0.23447(16) 0.0253(5) Uani 1 1 d .
Cl1 Cl 0.6629(3) 0.9639(2) 0.05180(19) 0.0426(6) Uani 1 1 d .
Cl2 Cl 0.9282(3) 0.8972(3) 0.1097(3) 0.0551(8) Uani 1 1 d .
O1 O 0.3307(6) 0.0539(5) 0.4283(5) 0.0309(14) Uani 1 1 d .
O2 O 0.1615(6) 0.4520(5) 0.0929(5) 0.0289(14) Uani 1 1 d .
O3 O 0.2462(5) 0.2431(5) 0.2518(4) 0.0253(13) Uani 1 1 d .
N1 N 0.5884(9) -0.3291(7) 0.2662(7) 0.041(2) Uani 1 1 d .
N2 N 0.2340(8) -0.2286(7) 0.1659(6) 0.0363(19) Uani 1 1 d .
N3 N -0.1258(9) 0.7277(9) 0.3650(8) 0.049(2) Uani 1 1 d .
N4 N 0.2427(9) 0.6299(8) 0.4431(8) 0.050(3) Uani 1 1 d .
N5 N 0.4649(7) 0.2040(6) 0.1594(5) 0.0254(15) Uani 1 1 d .
N6 N 0.4932(6) 0.2035(6) 0.3390(5) 0.0217(14) Uani 1 1 d .
N7 N 0.0179(7) 0.2601(6) 0.3417(5) 0.0254(15) Uani 1 1 d .
N8 N 0.0009(6) 0.3041(5) 0.1482(5) 0.0184(13) Uani 1 1 d .
C1 C 0.3332(8) -0.1047(8) 0.2344(6) 0.0270(18) Uani 1 1 d .
C2 C 0.4539(9) -0.1381(8) 0.2666(7) 0.0287(19) Uani 1 1 d .
C3 C 0.2775(9) -0.1754(8) 0.1982(7) 0.031(2) Uani 1 1 d .
C4 C 0.5279(9) -0.2457(9) 0.2676(8) 0.035(2) Uani 1 1 d .
C5 C 0.0239(9) 0.5768(8) 0.3097(6) 0.030(2) Uani 1 1 d .
C6 C -0.0572(10) 0.6602(9) 0.3405(7) 0.036(2) Uani 1 1 d .
C7 C 0.1443(9) 0.5415(8) 0.3406(7) 0.032(2) Uani 1 1 d .
C8 C 0.1969(9) 0.5909(8) 0.3988(8) 0.033(2) Uani 1 1 d .
C9 C -0.0082(8) 0.3272(7) 0.0526(7) 0.0270(18) Uani 1 1 d .
H9 H 0.0347 0.3829 0.0086 0.032 Uiso 1 1 calc R
C10 C -0.0776(8) 0.2740(7) 0.0127(6) 0.0246(17) Uani 1 1 d .
H10 H -0.0828 0.2952 -0.0557 0.029 Uiso 1 1 calc R
C11 C -0.1378(9) 0.1898(8) 0.0772(7) 0.0298(19) Uani 1 1 d .
H11 H -0.1821 0.1506 0.0528 0.036 Uiso 1 1 calc R
C12 C -0.1331(8) 0.1625(7) 0.1785(6) 0.0217(16) Uani 1 1 d .
C13 C -0.0624(8) 0.2232(7) 0.2120(6) 0.0234(17) Uani 1 1 d .
C14 C -0.0549(7) 0.2004(7) 0.3150(6) 0.0187(15) Uani 1 1 d .
C15 C -0.1978(9) 0.0791(7) 0.2538(7) 0.0283(19) Uani 1 1 d .
H15 H -0.2444 0.0370 0.2347 0.034 Uiso 1 1 calc R
C16 C -0.1920(8) 0.0617(7) 0.3491(7) 0.0259(18) Uani 1 1 d .
H16 H -0.2357 0.0078 0.3946 0.031 Uiso 1 1 calc R
C17 C -0.1228(8) 0.1209(7) 0.3857(6) 0.0241(17) Uani 1 1 d .
C18 C -0.1119(9) 0.1077(7) 0.4862(7) 0.0277(18) Uani 1 1 d .
H18 H -0.1547 0.0566 0.5357 0.033 Uiso 1 1 calc R
C19 C -0.0409(9) 0.1675(7) 0.5107(6) 0.0271(18) Uani 1 1 d .
H19 H -0.0360 0.1591 0.5767 0.033 Uiso 1 1 calc R
C20 C 0.0252(8) 0.2419(8) 0.4380(7) 0.0286(19) Uani 1 1 d .
H20 H 0.0765 0.2806 0.4568 0.034 Uiso 1 1 calc R
C21 C 0.4518(9) 0.2000(8) 0.0704(7) 0.032(2) Uani 1 1 d .
H21 H 0.4049 0.1485 0.0659 0.039 Uiso 1 1 calc R
C22 C 0.5054(10) 0.2695(9) -0.0153(7) 0.040(2) Uani 1 1 d .
H22 H 0.4950 0.2630 -0.0756 0.047 Uiso 1 1 calc R
C23 C 0.5755(9) 0.3495(8) -0.0120(7) 0.033(2) Uani 1 1 d .
H23 H 0.6107 0.3976 -0.0692 0.040 Uiso 1 1 calc R
C24 C 0.5901(8) 0.3542(8) 0.0809(7) 0.0279(19) Uani 1 1 d .
C25 C 0.5331(7) 0.2807(7) 0.1639(6) 0.0206(16) Uani 1 1 d .
C26 C 0.6562(8) 0.4350(8) 0.0948(8) 0.032(2) Uani 1 1 d .
H26 H 0.6918 0.4866 0.0401 0.038 Uiso 1 1 calc R
C27 C 0.6669(7) 0.4369(7) 0.1860(7) 0.0252(18) Uani 1 1 d .
H27 H 0.7087 0.4906 0.1927 0.030 Uiso 1 1 calc R
C28 C 0.6148(8) 0.3575(8) 0.2730(8) 0.031(2) Uani 1 1 d .
C29 C 0.5456(7) 0.2801(7) 0.2614(6) 0.0220(17) Uani 1 1 d .
C30 C 0.6250(9) 0.3538(8) 0.3707(7) 0.032(2) Uani 1 1 d .
H30 H 0.6654 0.4057 0.3819 0.038 Uiso 1 1 calc R
C31 C 0.5745(10) 0.2730(8) 0.4481(7) 0.034(2) Uani 1 1 d .
H31 H 0.5842 0.2668 0.5131 0.041 Uiso 1 1 calc R
C32 C 0.5092(8) 0.2007(8) 0.4296(7) 0.0282(19) Uani 1 1 d .
H32 H 0.4744 0.1472 0.4834 0.034 Uiso 1 1 calc R
C33 C 0.7839(12) 0.8542(11) 0.1207(16) 0.088(6) Uani 1 1 d .
H33A H 0.7602 0.8263 0.1904 0.105 Uiso 1 1 calc R
H33B H 0.7926 0.7904 0.0990 0.105 Uiso 1 1 calc R

loop_
_atom_site_aniso_label
_atom_site_aniso_U_11
_atom_site_aniso_U_22
_atom_site_aniso_U_33
_atom_site_aniso_U_23
_atom_site_aniso_U_13
_atom_site_aniso_U_12
Mo1 0.0245(4) 0.0221(4) 0.0232(4) -0.0098(3) 0.0020(3) -0.0080(3)
Mo2 0.0238(4) 0.0203(4) 0.0234(4) -0.0086(3) 0.0021(3) -0.0081(3)
S1 0.0266(11) 0.0252(10) 0.0336(12) -0.0159(9) -0.0025(9) -0.0064(8)
S2 0.0268(11) 0.0246(10) 0.0265(11) -0.0103(9) 0.0002(8) -0.0088(8)
S3 0.0253(11) 0.0254(11) 0.0399(13) -0.0150(10) -0.0027(9) -0.0031(8)
S4 0.0272(11) 0.0251(10) 0.0258(10) -0.0108(9) -0.0039(8) -0.0059(8)
Cl1 0.0554(16) 0.0402(13) 0.0339(13) -0.0155(11) -0.0041(11) -0.0081(12)
Cl2 0.0393(15) 0.0485(16) 0.083(2) -0.0332(16) 0.0171(14) -0.0107(12)
O1 0.034(4) 0.028(3) 0.034(3) -0.012(3) -0.006(3) -0.012(3)
O2 0.025(3) 0.023(3) 0.041(4) -0.011(3) 0.002(3) -0.012(2)
O3 0.026(3) 0.020(3) 0.033(3) -0.013(3) -0.001(3) -0.006(2)
N1 0.052(6) 0.029(4) 0.042(5) -0.017(4) -0.004(4) -0.001(4)
N2 0.039(5) 0.039(5) 0.040(5) -0.019(4) 0.001(4) -0.018(4)
N3 0.040(5) 0.056(6) 0.065(7) -0.047(5) -0.007(5) 0.010(4)
N4 0.056(6) 0.042(5) 0.064(6) -0.034(5) -0.025(5) 0.004(4)
N5 0.030(4) 0.022(3) 0.028(4) -0.012(3) -0.009(3) -0.006(3)
N6 0.020(3) 0.024(3) 0.022(3) -0.007(3) -0.002(3) -0.009(3)
N7 0.025(4) 0.026(4) 0.027(4) -0.012(3) 0.000(3) -0.002(3)
N8 0.020(3) 0.017(3) 0.015(3) 0.000(3) -0.003(2) -0.009(3)
C1 0.032(5) 0.030(4) 0.021(4) -0.007(4) 0.009(3) -0.019(4)
C2 0.030(5) 0.030(5) 0.025(4) -0.010(4) 0.007(4) -0.009(4)
C3 0.045(6) 0.026(4) 0.029(5) -0.016(4) 0.005(4) -0.011(4)
C4 0.036(5) 0.039(5) 0.037(5) -0.019(4) 0.005(4) -0.012(4)
C5 0.047(6) 0.026(4) 0.019(4) -0.008(4) 0.004(4) -0.017(4)
C6 0.039(5) 0.045(6) 0.025(4) -0.016(4) -0.016(4) 0.001(4)
C7 0.035(5) 0.030(5) 0.031(5) -0.013(4) -0.007(4) -0.001(4)
C8 0.035(5) 0.031(5) 0.038(5) -0.018(4) -0.002(4) -0.005(4)
C9 0.030(5) 0.015(4) 0.029(4) -0.001(3) 0.002(4) -0.005(3)
C10 0.031(5) 0.021(4) 0.018(4) -0.005(3) 0.000(3) -0.005(3)
C11 0.031(5) 0.025(4) 0.032(5) -0.011(4) -0.003(4) -0.004(4)
C12 0.024(4) 0.015(3) 0.028(4) -0.009(3) -0.004(3) -0.004(3)
C13 0.024(4) 0.021(4) 0.019(4) -0.005(3) 0.003(3) 0.002(3)
C14 0.014(4) 0.023(4) 0.023(4) -0.013(3) -0.001(3) -0.003(3)
C15 0.033(5) 0.022(4) 0.033(5) -0.013(4) 0.004(4) -0.007(4)
C16 0.020(4) 0.025(4) 0.028(4) -0.003(4) 0.002(3) -0.011(3)
C17 0.021(4) 0.028(4) 0.021(4) -0.008(3) 0.005(3) -0.003(3)
C18 0.033(5) 0.022(4) 0.028(4) -0.008(3) 0.006(4) -0.009(3)
C19 0.037(5) 0.023(4) 0.023(4) -0.011(4) 0.007(4) -0.007(4)
C20 0.026(4) 0.026(4) 0.036(5) -0.017(4) -0.005(4) 0.003(3)
C21 0.037(5) 0.032(5) 0.031(5) -0.016(4) -0.002(4) -0.003(4)
C22 0.045(6) 0.045(6) 0.024(5) -0.014(4) 0.006(4) 0.000(5)
C23 0.029(5) 0.032(5) 0.032(5) -0.008(4) 0.008(4) 0.000(4)
C24 0.020(4) 0.027(4) 0.031(5) -0.006(4) 0.002(3) -0.003(3)
C25 0.014(4) 0.021(4) 0.017(4) 0.000(3) 0.008(3) 0.001(3)
C26 0.022(4) 0.024(4) 0.039(5) -0.002(4) 0.000(4) -0.004(3)
C27 0.017(4) 0.017(4) 0.040(5) -0.004(4) -0.002(3) -0.012(3)
C28 0.022(4) 0.029(4) 0.047(6) -0.014(4) -0.009(4) -0.013(4)
C29 0.016(4) 0.015(4) 0.028(4) -0.001(3) -0.002(3) -0.001(3)
C30 0.027(5) 0.039(5) 0.036(5) -0.018(4) 0.000(4) -0.013(4)
C31 0.045(6) 0.033(5) 0.029(5) -0.019(4) -0.008(4) -0.003(4)
C32 0.026(4) 0.025(4) 0.026(4) -0.001(4) -0.006(3) -0.004(3)
C33 0.034(7) 0.039(7) 0.169(18) -0.015(9) -0.017(9) -0.005(5)

loop_
_atom_type_symbol
_atom_type_description
_atom_type_scat_dispersion_real
_atom_type_scat_dispersion_imag
_atom_type_scat_source
C C 0.0033 0.0016 'International Tables Vol C Tables 4.2.6.8 and 6.1.1.4'
H H 0.0000 0.0000 'International Tables Vol C Tables 4.2.6.8 and 6.1.1.4'
N N 0.0061 0.0033 'International Tables Vol C Tables 4.2.6.8 and 6.1.1.4'
O O 0.0106 0.0060 'International Tables Vol C Tables 4.2.6.8 and 6.1.1.4'
S S 0.1246 0.1234 'International Tables Vol C Tables 4.2.6.8 and 6.1.1.4'
Cl Cl 0.1484 0.1585 'International Tables Vol C Tables 4.2.6.8 and 6.1.1.4'
Mo Mo -1.6832 0.6857 'International Tables Vol C Tables 4.2.6.8 and 6.1.1.4'

loop_
_geom_angle_atom_site_label_1
_geom_angle_atom_site_label_2
_geom_angle_atom_site_label_3
_geom_angle
O1 Mo1 O3 104.3(3)
O1 Mo1 N6 87.2(3)
O3 Mo1 N6 90.0(2)
O1 Mo1 N5 158.2(3)
O3 Mo1 N5 79.2(3)
N6 Mo1 N5 71.1(2)
O1 Mo1 S1 106.1(2)
O3 Mo1 S1 86.00(17)
N6 Mo1 S1 166.68(19)
N5 Mo1 S1 95.61(18)
O1 Mo1 S2 97.9(2)
O3 Mo1 S2 157.46(19)
N6 Mo1 S2 94.71(19)
N5 Mo1 S2 81.50(19)
S1 Mo1 S2 84.39(8)
O2 Mo2 O3 104.9(3)
O2 Mo2 N8 84.5(3)
O3 Mo2 N8 92.4(2)
O2 Mo2 N7 155.6(3)
O3 Mo2 N7 80.6(3)
N8 Mo2 N7 71.4(2)
O2 Mo2 S3 107.6(2)
O3 Mo2 S3 84.74(18)
N8 Mo2 S3 167.87(18)
N7 Mo2 S3 96.49(19)
O2 Mo2 S4 98.3(2)
O3 Mo2 S4 156.4(2)
N8 Mo2 S4 93.94(19)
N7 Mo2 S4 80.03(19)
S3 Mo2 S4 84.28(8)
C1 S1 Mo1 104.9(3)
C2 S2 Mo1 103.8(3)
C7 S3 Mo2 105.8(3)
C5 S4 Mo2 103.4(3)
Mo2 O3 Mo1 174.0(4)
C21 N5 C25 117.5(8)
C21 N5 Mo1 125.9(6)
C25 N5 Mo1 116.2(5)
C32 N6 C29 118.0(7)
C32 N6 Mo1 123.7(6)
C29 N6 Mo1 117.7(5)
C20 N7 C14 118.5(8)
C20 N7 Mo2 126.1(6)
C14 N7 Mo2 115.4(5)
C9 N8 C13 117.5(7)
C9 N8 Mo2 124.0(5)
C13 N8 Mo2 118.2(5)
C2 C1 C3 120.0(9)
C2 C1 S1 123.4(7)
C3 C1 S1 116.6(7)
C1 C2 C4 121.0(9)
C1 C2 S2 122.8(7)
C4 C2 S2 116.2(7)
N2 C3 C1 177.4(10)
N1 C4 C2 178.0(11)
C7 C5 C6 119.8(8)
C7 C5 S4 123.9(8)
C6 C5 S4 116.3(7)
N3 C6 C5 178.5(10)
C5 C7 C8 121.6(9)
C5 C7 S3 122.6(7)
C8 C7 S3 115.8(7)
N4 C8 C7 177.5(12)
N8 C9 C10 124.5(8)
N8 C9 H9 117.8
C10 C9 H9 117.8
C11 C10 C9 118.0(8)
C11 C10 H10 121.0
C9 C10 H10 121.0
C10 C11 C12 120.3(8)
C10 C11 H11 119.9
C12 C11 H11 119.9
C11 C12 C13 117.6(8)
C11 C12 C15 125.5(8)
C13 C12 C15 116.9(8)
N8 C13 C12 122.1(7)
N8 C13 C14 117.4(8)
C12 C13 C14 120.5(7)
N7 C14 C17 122.2(7)
N7 C14 C13 117.1(7)
C17 C14 C13 120.7(7)
C16 C15 C12 121.4(8)
C16 C15 H15 119.3
C12 C15 H15 119.3
C15 C16 C17 123.6(8)
C15 C16 H16 118.2
C17 C16 H16 118.2
C18 C17 C14 115.9(8)
C18 C17 C16 127.2(8)
C14 C17 C16 116.9(8)
C19 C18 C17 120.9(8)
C19 C18 H18 119.5
C17 C18 H18 119.5
C18 C19 C20 120.1(9)
C18 C19 H19 120.0
C20 C19 H19 120.0
N7 C20 C19 122.3(8)
N7 C20 H20 118.8
C19 C20 H20 118.8
N5 C21 C22 122.6(9)
N5 C21 H21 118.7
C22 C21 H21 118.7
C21 C22 C23 120.5(9)
C21 C22 H22 119.7
C23 C22 H22 119.7
C24 C23 C22 117.3(9)
C24 C23 H23 121.3
C22 C23 H23 121.3
C25 C24 C23 118.5(9)
C25 C24 C26 118.2(9)
C23 C24 C26 123.3(9)
N5 C25 C24 123.6(8)
N5 C25 C29 115.1(7)
C24 C25 C29 121.3(8)
C27 C26 C24 121.1(8)
C27 C26 H26 119.4
C24 C26 H26 119.4
C26 C27 C28 121.3(8)
C26 C27 H27 119.3
C28 C27 H27 119.3
C29 C28 C30 117.1(9)
C29 C28 C27 119.0(8)
C30 C28 C27 123.9(8)
N6 C29 C28 122.6(8)
N6 C29 C25 118.4(7)
C28 C29 C25 119.0(8)
C31 C30 C28 119.0(8)
C31 C30 H30 120.5
C28 C30 H30 120.5
C30 C31 C32 119.7(9)
C30 C31 H31 120.2
C32 C31 H31 120.2
N6 C32 C31 123.5(8)
N6 C32 H32 118.2
C31 C32 H32 118.2
Cl2 C33 Cl1 114.1(8)
Cl2 C33 H33A 108.7
Cl1 C33 H33A 108.7
Cl2 C33 H33B 108.7
Cl1 C33 H33B 108.7
H33A C33 H33B 107.6

loop_
_geom_bond_atom_site_label_1
_geom_bond_atom_site_label_2
_geom_bond_distance
Mo1 O1 1.691(7)
Mo1 O3 1.880(6)
Mo1 N6 2.238(6)
Mo1 N5 2.324(8)
Mo1 S1 2.404(2)
Mo1 S2 2.456(2)
Mo2 O2 1.681(7)
Mo2 O3 1.862(6)
Mo2 N8 2.244(6)
Mo2 N7 2.322(7)
Mo2 S3 2.398(2)
Mo2 S4 2.468(2)
S1 C1 1.748(10)
S2 C2 1.748(9)
S3 C7 1.746(10)
S4 C5 1.751(9)
Cl1 C33 1.758(13)
Cl2 C33 1.733(13)
N1 C4 1.147(13)
N2 C3 1.145(12)
N3 C6 1.174(13)
N4 C8 1.141(12)
N5 C21 1.336(11)
N5 C25 1.360(11)
N6 C32 1.330(11)
N6 C29 1.350(10)
N7 C20 1.336(11)
N7 C14 1.365(10)
N8 C9 1.314(11)
N8 C13 1.356(10)
C1 C2 1.356(13)
C1 C3 1.444(12)
C2 C4 1.447(13)
C5 C7 1.348(13)
C5 C6 1.436(14)
C7 C8 1.439(13)
C9 C10 1.391(12)
C9 H9 0.9300
C10 C11 1.365(12)
C10 H10 0.9300
C11 C12 1.381(12)
C11 H11 0.9300
C12 C13 1.416(11)
C12 C15 1.449(12)
C13 C14 1.420(11)
C14 C17 1.415(11)
C15 C16 1.323(13)
C15 H15 0.9300
C16 C17 1.418(12)
C16 H16 0.9300
C17 C18 1.418(12)
C18 C19 1.335(12)
C18 H18 0.9300
C19 C20 1.383(13)
C19 H19 0.9300
C20 H20 0.9300
C21 C22 1.386(14)
C21 H21 0.9300
C22 C23 1.404(15)
C22 H22 0.9300
C23 C24 1.399(14)
C23 H23 0.9300
C24 C25 1.400(11)
C24 C26 1.447(13)
C25 C29 1.434(12)
C26 C27 1.352(14)
C26 H26 0.9300
C27 C28 1.440(13)
C27 H27 0.9300
C28 C29 1.416(11)
C28 C30 1.418(14)
C30 C31 1.364(14)
C30 H30 0.9300
C31 C32 1.380(13)
C31 H31 0.9300
C32 H32 0.9300
C33 H33A 0.9700
C33 H33B 0.9700
